data_7214643
loop_
_publ_author_name
'Fu, Ruibiao'
'Hu, Shengmin'
'Wu, Xintao'

_publ_section_title
;
 New 3D metal phosphonates with bright tunable luminescence for the
 reversible sensing of nitrobenzene
;
_journal_issue 18
_journal_name_full CrystEngComm
_journal_page_first 5761
_journal_paper_doi 10.1039/c2ce25608h
_journal_volume 14
_journal_year 2012
_chemical_formula_sum 'C14 H18 Co2 N2 O10 P2'
_chemical_formula_weight 554.10
_chemical_name_systematic
;
?
;
_space_group_IT_number 15
_symmetry_cell_setting monoclinic
_symmetry_space_group_name_Hall '-C 2yc'
_symmetry_space_group_name_H-M 'C 1 2/c 1'
_atom_sites_solution_hydrogens geom
_atom_sites_solution_primary direct
_atom_sites_solution_secondary difmap
_audit_creation_method SHELXL-97
_cell_angle_alpha 90.00
_cell_angle_beta 112.174(9)
_cell_angle_gamma 90.00
_cell_formula_units_Z 4
_cell_length_a 23.255(5)
_cell_length_b 9.9714(17)
_cell_length_c 8.8080(18)
_cell_measurement_reflns_used 2313
_cell_measurement_temperature 293(2)
_cell_measurement_theta_max 27.5477
_cell_measurement_theta_min 2.4971
_cell_volume 1891.4(7)
_computing_cell_refinement 'Bruker XSCANS'
_computing_data_collection 'Bruker XSCANS'
_computing_data_reduction 'Bruker SHELXTL'
_computing_molecular_graphics 'Bruker SHELXTL'
_computing_publication_material 'Bruker SHELXTL'
_computing_structure_refinement 'SHELXL-97 (Sheldrick, 1997)'
_computing_structure_solution 'SHELXS-97 (Sheldrick, 1990)'
_diffrn_ambient_temperature 293(2)
_diffrn_measured_fraction_theta_full 0.989
_diffrn_measured_fraction_theta_max 0.989
_diffrn_measurement_device_type 'Bruker P4'
_diffrn_measurement_method '\w scans'
_diffrn_radiation_monochromator graphite
_diffrn_radiation_source 'fine-focus sealed tube'
_diffrn_radiation_type MoK\a
_diffrn_radiation_wavelength 0.71073
_diffrn_reflns_av_R_equivalents 0.0387
_diffrn_reflns_av_sigmaI/netI 0.0565
_diffrn_reflns_limit_h_max 30
_diffrn_reflns_limit_h_min -30
_diffrn_reflns_limit_k_max 12
_diffrn_reflns_limit_k_min -12
_diffrn_reflns_limit_l_max 11
_diffrn_reflns_limit_l_min -7
_diffrn_reflns_number 6851
_diffrn_reflns_theta_full 27.51
_diffrn_reflns_theta_max 27.51
_diffrn_reflns_theta_min 2.25
_exptl_absorpt_coefficient_mu 1.983
_exptl_absorpt_correction_T_max 1.0000
_exptl_absorpt_correction_T_min 0.8532
_exptl_absorpt_correction_type multi-scan
_exptl_crystal_colour red
_exptl_crystal_density_diffrn 1.946
_exptl_crystal_density_method 'not measured'
_exptl_crystal_description prism
_exptl_crystal_F_000 1120
_exptl_crystal_size_max 0.1500
_exptl_crystal_size_mid 0.1000
_exptl_crystal_size_min 0.1000
_refine_diff_density_max 0.703
_refine_diff_density_min -0.719
_refine_diff_density_rms 0.180
_refine_ls_extinction_method none
_refine_ls_goodness_of_fit_ref 1.201
_refine_ls_hydrogen_treatment mixed
_refine_ls_matrix_type full
_refine_ls_number_parameters 172
_refine_ls_number_reflns 2160
_refine_ls_number_restraints 0
_refine_ls_restrained_S_all 1.201
_refine_ls_R_factor_all 0.0611
_refine_ls_R_factor_gt 0.0465
_refine_ls_shift/su_max 0.019
_refine_ls_shift/su_mean 0.000
_refine_ls_structure_factor_coef Fsqd
_refine_ls_weighting_details 'calc w=1/[\s^2^(Fo^2^)+(0.1068P)^2^+0.7794P] where P=(Fo^2^+2Fc^2^)/3'
_refine_ls_weighting_scheme calc
_refine_ls_wR_factor_gt 0.1421
_refine_ls_wR_factor_ref 0.1833
_reflns_number_gt 1775
_reflns_number_total 2160
_reflns_threshold_expression >2sigma(I)
_cod_data_source_file c2ce25608h.txt
_cod_data_source_block f2
_cod_depositor_comments
;
The following automatic conversions were performed:

'_exptl_absorpt_correction_type' value 'Multi-scan' changed to
'multi-scan' according to
/usr/data/users/saulius/automatic-downloads/retrospective/RSC/lib/dictionaries/cif_core.dic
dictionary named 'cif_core.dic' version 2.4.2 from 2011-04-26.

Automatic conversion script
Id: cif_fix_values 2281 2013-09-26 08:29:07Z andrius 
;
_cod_original_cell_volume 1891.4(6)
_cod_original_sg_symbol_H-M C2/c
_cod_database_code 7214643

loop_
_symmetry_equiv_pos_as_xyz
'x, y, z'
'-x, y, -z+1/2'
'x+1/2, y+1/2, z'
'-x+1/2, y+1/2, -z+1/2'
'-x, -y, -z'
'x, -y, z-1/2'
'-x+1/2, -y+1/2, -z'
'x+1/2, -y+1/2, z-1/2'

loop_
_atom_site_label
_atom_site_type_symbol
_atom_site_fract_x
_atom_site_fract_y
_atom_site_fract_z
_atom_site_U_iso_or_equiv
_atom_site_adp_type
_atom_site_occupancy
_atom_site_symmetry_multiplicity
_atom_site_calc_flag
Co1 Co 0.16745(3) 0.03143(6) 0.19821(7) 0.0182(3) Uani 1 1 d
P1 P 0.22798(5) 0.30906(12) 0.25520(14) 0.0193(3) Uani 1 1 d
O1 O 0.23616(14) 0.1639(3) 0.3157(4) 0.0220(7) Uani 1 1 d
O2 O 0.28174(15) 0.3652(3) 0.2216(4) 0.0253(7) Uani 1 1 d
O3 O 0.21003(18) 0.4005(4) 0.3740(5) 0.0275(8) Uani 1 1 d
H1 H 0.228(2) 0.379(5) 0.455(6) 0.010(13) Uiso 1 1 d
O4 O 0.14919(15) 0.0041(3) -0.0480(4) 0.0208(7) Uani 1 1 d
O5 O 0.08614(15) 0.0561(4) -0.2991(4) 0.0256(8) Uani 1 1 d
N1 N 0.11235(16) 0.2146(3) 0.0856(4) 0.0149(7) Uani 1 1 d
C1 C 0.1595(2) 0.3049(5) 0.0675(6) 0.0213(10) Uani 1 1 d
H2 H 0.141(2) 0.387(5) 0.037(6) 0.013(12) Uiso 1 1 d
H3 H 0.175(2) 0.257(5) -0.018(6) 0.019(12) Uiso 1 1 d
C2 C 0.0699(2) 0.1660(5) -0.0784(6) 0.0207(9) Uani 1 1 d
H5 H 0.0563(19) 0.248(4) -0.152(5) 0.000(9) Uiso 1 1 d
H4 H 0.036(2) 0.117(5) -0.055(6) 0.015(12) Uiso 1 1 d
C3 C 0.1033(2) 0.0700(5) -0.1468(6) 0.0201(9) Uani 1 1 d
C4 C 0.0759(2) 0.2733(5) 0.1771(6) 0.0215(10) Uani 1 1 d
H6 H 0.100(4) 0.278(9) 0.285(10) 0.07(3) Uiso 1 1 d
H7 H 0.049(3) 0.213(6) 0.183(6) 0.021(13) Uiso 1 1 d
C5 C 0.0360(2) 0.3917(5) 0.0888(6) 0.0219(10) Uani 1 1 d
C6 C 0.0602(2) 0.5212(4) 0.1085(7) 0.0230(10) Uani 1 1 d
H8 H 0.103(3) 0.529(5) 0.178(7) 0.025(15) Uiso 1 1 d
C7 C -0.0250(2) 0.3708(4) -0.0208(6) 0.0228(10) Uani 1 1 d
H9 H -0.043(3) 0.266(6) -0.033(6) 0.033(15) Uiso 1 1 d

loop_
_atom_site_aniso_label
_atom_site_aniso_U_11
_atom_site_aniso_U_22
_atom_site_aniso_U_33
_atom_site_aniso_U_23
_atom_site_aniso_U_13
_atom_site_aniso_U_12
Co1 0.0155(4) 0.0158(4) 0.0203(4) 0.0016(2) 0.0033(3) 0.0006(2)
P1 0.0186(6) 0.0175(6) 0.0178(6) -0.0016(4) 0.0023(5) -0.0030(4)
O1 0.0205(16) 0.0215(16) 0.0186(17) 0.0020(13) 0.0014(13) -0.0031(12)
O2 0.0258(17) 0.0187(16) 0.0300(19) -0.0058(14) 0.0088(15) -0.0094(13)
O3 0.0339(19) 0.0249(19) 0.0182(19) -0.0013(15) 0.0035(16) 0.0031(15)
O4 0.0212(16) 0.0147(14) 0.0257(18) 0.0021(13) 0.0081(14) 0.0051(12)
O5 0.0208(16) 0.0365(18) 0.0174(17) -0.0089(14) 0.0046(13) 0.0040(14)
N1 0.0140(16) 0.0135(17) 0.0161(18) 0.0008(14) 0.0046(14) 0.0007(13)
C1 0.019(2) 0.020(2) 0.019(2) 0.0023(18) 0.0003(18) -0.0016(18)
C2 0.015(2) 0.027(2) 0.015(2) -0.0021(19) 0.0008(17) 0.0030(17)
C3 0.0131(19) 0.026(2) 0.020(2) -0.0045(19) 0.0052(17) -0.0019(17)
C4 0.019(2) 0.025(2) 0.020(2) -0.0019(19) 0.0066(19) 0.0062(18)
C5 0.024(2) 0.023(2) 0.022(2) -0.0076(18) 0.0122(19) 0.0084(18)
C6 0.021(2) 0.015(2) 0.028(3) -0.0069(18) 0.004(2) 0.0027(17)
C7 0.024(2) 0.0118(19) 0.032(3) -0.0041(18) 0.010(2) 0.0052(17)

loop_
_atom_type_symbol
_atom_type_description
_atom_type_scat_dispersion_real
_atom_type_scat_dispersion_imag
_atom_type_scat_source
C C 0.0033 0.0016 'International Tables Vol C Tables 4.2.6.8 and 6.1.1.4'
H H 0.0000 0.0000 'International Tables Vol C Tables 4.2.6.8 and 6.1.1.4'
N N 0.0061 0.0033 'International Tables Vol C Tables 4.2.6.8 and 6.1.1.4'
O O 0.0106 0.0060 'International Tables Vol C Tables 4.2.6.8 and 6.1.1.4'
P P 0.1023 0.0942 'International Tables Vol C Tables 4.2.6.8 and 6.1.1.4'
Co Co 0.3494 0.9721 'International Tables Vol C Tables 4.2.6.8 and 6.1.1.4'

loop_
_geom_angle_atom_site_label_1
_geom_angle_atom_site_label_2
_geom_angle_atom_site_label_3
_geom_angle
_geom_angle_site_symmetry_1
_geom_angle_site_symmetry_3
O2 Co1 O1 96.46(13) 4_545 .
O2 Co1 O4 96.95(13) 4_545 .
O1 Co1 O4 115.58(13) . .
O2 Co1 O5 93.81(14) 4_545 6_556
O1 Co1 O5 143.79(14) . 6_556
O4 Co1 O5 97.39(14) . 6_556
O2 Co1 N1 174.31(13) 4_545 .
O1 Co1 N1 84.47(12) . .
O4 Co1 N1 77.63(13) . .
O5 Co1 N1 88.66(13) 6_556 .
O2 P1 O1 114.8(2) . .
O2 P1 O3 111.6(2) . .
O1 P1 O3 110.4(2) . .
O2 P1 C1 109.9(2) . .
O1 P1 C1 104.3(2) . .
O3 P1 C1 105.1(2) . .
P1 O1 Co1 117.88(18) . .
P1 O2 Co1 131.7(2) . 4
C3 O4 Co1 115.9(3) . .
C3 O5 Co1 97.7(3) . 6
C1 N1 C2 110.0(3) . .
C1 N1 C4 114.6(4) . .
C2 N1 C4 110.4(3) . .
C1 N1 Co1 102.8(3) . .
C2 N1 Co1 102.9(3) . .
C4 N1 Co1 115.3(3) . .
N1 C1 P1 110.4(3) . .
N1 C2 C3 110.1(4) . .
O5 C3 O4 121.3(4) . .
O5 C3 C2 119.8(4) . .
O4 C3 C2 118.9(4) . .
N1 C4 C5 112.9(4) . .
C6 C5 C7 118.7(4) . .
C6 C5 C4 121.1(4) . .
C7 C5 C4 120.1(4) . .
C5 C6 C7 121.5(4) . 5_565
C6 C7 C5 119.8(4) 5_565 .

loop_
_geom_bond_atom_site_label_1
_geom_bond_atom_site_label_2
_geom_bond_distance
_geom_bond_site_symmetry_2
Co1 O2 2.003(3) 4_545
Co1 O1 2.030(3) .
Co1 O4 2.064(3) .
Co1 O5 2.091(3) 6_556
Co1 N1 2.236(3) .
P1 O2 1.498(3) .
P1 O1 1.529(3) .
P1 O3 1.559(4) .
P1 C1 1.812(4) .
O2 Co1 2.003(3) 4
O4 C3 1.275(6) .
O5 C3 1.254(6) .
O5 Co1 2.091(3) 6
N1 C1 1.474(6) .
N1 C2 1.490(6) .
N1 C4 1.492(6) .
C2 C3 1.496(6) .
C4 C5 1.522(7) .
C5 C6 1.393(7) .
C5 C7 1.398(7) .
C6 C7 1.396(7) 5_565
C7 C6 1.396(7) 5_565

loop_
_geom_hbond_atom_site_label_D
_geom_hbond_atom_site_label_H
_geom_hbond_atom_site_label_A
_geom_hbond_distance_DH
_geom_hbond_distance_HA
_geom_hbond_distance_DA
_geom_hbond_angle_DHA
_geom_hbond_site_symmetry_A
O3 H1 O1 0.71(5) 1.92(5) 2.620(5) 169(6) 7_556
